data_7010080
loop_
_publ_author_name
'Siefert, Rolf'
'Weyherm\"uller, Thomas'
'Chaudhuri, Phalguni'

_publ_section_title
;
 Isolation, structural and spectroscopic investigations of complexes
 with tridentate [O,P,O] and [O,O,O] donor ligands
;
_journal_issue 24
_journal_name_full 'Journal of the Chemical Society, Dalton Transactions'
_journal_page_first 4656
_journal_paper_doi 10.1039/b005693f
_journal_year 2000
_chemical_formula_structural '[C68 H92 Cl O4 P2 Rh], H2O'
_chemical_formula_sum 'C68 H94 Cl O5 P2 Rh'
_chemical_formula_weight 1191.73
_chemical_name_systematic
; 
 ? 
;
_space_group_IT_number 14
_symmetry_cell_setting monoclinic
_symmetry_space_group_name_Hall '-P 2yn'
_symmetry_space_group_name_H-M 'P 1 21/n 1'
_atom_sites_solution_hydrogens geom
_atom_sites_solution_primary direct
_atom_sites_solution_secondary difmap
_audit_creation_method SHELXL
_cell_angle_alpha 90.00
_cell_angle_beta 92.23(2)
_cell_angle_gamma 90.00
_cell_formula_units_Z 4
_cell_length_a 13.4953(9)
_cell_length_b 19.8157(12)
_cell_length_c 24.397(2)
_cell_measurement_reflns_used 15479
_cell_measurement_temperature 100(2)
_cell_volume 6519.3(8)
_computing_structure_refinement 'SHELXL-93 (Sheldrick, 1993)'
_computing_structure_solution 'SHELXS-86 (Sheldrick, 1990)'
_diffrn_ambient_temperature 100(2)
_diffrn_measurement_device 'Nonius Kappa-CCD'
_diffrn_measurement_method '263 frames a 20 sec.'
_diffrn_radiation_monochromator graphite
_diffrn_radiation_source 'fine-focus sealed tube'
_diffrn_radiation_type MoK\a
_diffrn_radiation_wavelength 0.71073
_diffrn_reflns_av_R_equivalents 0.0568
_diffrn_reflns_av_sigmaI/netI 0.0770
_diffrn_reflns_limit_h_max 10
_diffrn_reflns_limit_h_min -17
_diffrn_reflns_limit_k_max 25
_diffrn_reflns_limit_k_min -25
_diffrn_reflns_limit_l_max 31
_diffrn_reflns_limit_l_min -30
_diffrn_reflns_number 39050
_diffrn_reflns_theta_max 27.53
_diffrn_reflns_theta_min 1.96
_exptl_absorpt_coefficient_mu 0.398
_exptl_absorpt_correction_type 'not measured'
_exptl_crystal_colour 'orange yellow '
_exptl_crystal_density_diffrn 1.214
_exptl_crystal_description 'transparent parallelepiped '
_exptl_crystal_F_000 2536
_exptl_crystal_size_max 0.36
_exptl_crystal_size_mid 0.29
_exptl_crystal_size_min 0.13
_refine_diff_density_max 0.628
_refine_diff_density_min -0.636
_refine_diff_density_rms 0.072
_refine_ls_extinction_method none
_refine_ls_goodness_of_fit_all 0.963
_refine_ls_goodness_of_fit_obs 1.073
_refine_ls_matrix_type full
_refine_ls_number_parameters 704
_refine_ls_number_reflns 14756
_refine_ls_number_restraints 1
_refine_ls_restrained_S_all 0.972
_refine_ls_restrained_S_obs 1.073
_refine_ls_R_factor_all 0.0679
_refine_ls_R_factor_obs 0.0378
_refine_ls_shift/esd_max 0.003
_refine_ls_shift/esd_mean 0.000
_refine_ls_structure_factor_coef Fsqd
_refine_ls_weighting_details 'w=1/[\s^2^(Fo^2^)+(0.0419P)^2^+0.0000P] where P=(Fo^2^+2Fc^2^)/3'
_refine_ls_weighting_scheme calc
_refine_ls_wR_factor_all 0.0890
_refine_ls_wR_factor_obs 0.0813
_reflns_number_observed 10344
_reflns_number_total 14777
_reflns_observed_criterion >2sigma(I)
_cod_data_source_file b005693f.txt
_cod_data_source_block 5
_cod_depositor_comments
;
The following automatic conversions were performed:
'_symmetry_cell_setting' value 'Monoclinic' changed to 'monoclinic'
according to '/home/saulius/struct/CIF-dictionaries/cif_core.dic'
dictionary named 'cif_core.dic' version 2.4.1 from 2010-06-29.

Automatic conversion script
Id: cif_fix_enum 1527 2010-12-29 10:47:43Z saulius 

The following automatic conversions were performed:

'_refine_ls_weighting_scheme' value 'calc
w=1/[\s^2^(Fo^2^)+(0.0419P)^2^+0.0000P] where P=(Fo^2^+2Fc^2^)/3' was
changed to 'calc'. New tag '_refine_ls_weighting_details' was
created. The value of the new tag was set to
'w=1/[\s^2^(Fo^2^)+(0.0419P)^2^+0.0000P] where P=(Fo^2^+2Fc^2^)/3'.

Automatic conversion script
Id: cif_fix_values 3143 2015-03-26 13:38:13Z robertas 
;
_cod_original_sg_symbol_H-M P2(1)/n
_cod_database_code 7010080

loop_
_symmetry_equiv_pos_as_xyz
'x, y, z'
'-x+1/2, y+1/2, -z+1/2'
'-x, -y, -z'
'x-1/2, -y-1/2, z-1/2'

loop_
_atom_site_aniso_label
_atom_site_aniso_U_11
_atom_site_aniso_U_22
_atom_site_aniso_U_33
_atom_site_aniso_U_23
_atom_site_aniso_U_13
_atom_site_aniso_U_12
Rh1 0.01174(8) 0.01183(8) 0.01789(10) -0.00086(7) -0.00086(6) -0.00049(7)
Cl1 0.0214(3) 0.0165(3) 0.0233(3) 0.0020(2) 0.0002(2) -0.0030(2)
P1 0.0110(3) 0.0140(3) 0.0187(3) -0.0027(2) -0.0009(2) 0.0000(2)
P2 0.0122(3) 0.0132(3) 0.0181(3) -0.0002(2) -0.0004(2) -0.0002(2)
O1 0.0147(8) 0.0145(7) 0.0238(8) -0.0037(6) -0.0024(6) 0.0006(6)
O2 0.0139(7) 0.0154(7) 0.0184(8) 0.0014(6) -0.0010(6) 0.0015(6)
O3 0.0167(8) 0.0221(8) 0.0210(9) -0.0016(7) -0.0033(6) -0.0041(7)
O4 0.0150(7) 0.0139(8) 0.0205(8) 0.0034(7) -0.0028(7) -0.0017(6)
C1 0.0156(11) 0.0161(11) 0.0152(11) 0.0006(9) -0.0007(9) -0.0010(9)
C2 0.0197(11) 0.0112(10) 0.0162(11) -0.0006(9) -0.0006(9) -0.0024(9)
C3 0.0145(11) 0.0142(10) 0.0192(12) 0.0005(9) -0.0015(9) 0.0023(9)
C4 0.0172(11) 0.0157(11) 0.0161(11) 0.0003(9) -0.0015(9) -0.0016(9)
C5 0.0211(12) 0.0122(10) 0.0187(12) -0.0024(9) -0.0011(9) -0.0013(9)
C6 0.0163(11) 0.0146(10) 0.0173(12) 0.0003(9) 0.0004(9) 0.0011(9)
C7 0.0188(12) 0.0149(11) 0.0306(13) -0.0057(10) 0.0013(10) -0.0003(9)
C8 0.0249(13) 0.0275(13) 0.0321(14) -0.0099(11) 0.0082(11) -0.0022(10)
C9 0.0229(13) 0.0196(12) 0.044(2) 0.0020(11) -0.0044(11) 0.0040(10)
C10 0.0213(13) 0.0192(12) 0.048(2) -0.0100(12) 0.0022(11) 0.0020(10)
C11 0.0171(11) 0.0179(11) 0.0255(13) -0.0020(10) -0.0050(10) -0.0006(9)
C12 0.0245(13) 0.0209(12) 0.0301(14) -0.0018(10) -0.0069(11) -0.0020(10)
C13 0.0203(12) 0.0212(12) 0.0343(14) -0.0047(11) -0.0038(11) -0.0043(10)
C14 0.0192(12) 0.0219(12) 0.0316(14) 0.0003(11) -0.0020(10) -0.0026(10)
C15 0.0151(11) 0.0106(10) 0.0201(12) -0.0029(9) -0.0009(9) -0.0006(8)
C16 0.0168(11) 0.0102(10) 0.0200(12) -0.0044(9) -0.0010(9) 0.0010(9)
C17 0.0186(11) 0.0142(11) 0.0225(12) -0.0014(10) -0.0001(9) 0.0005(9)
C18 0.0258(13) 0.0183(12) 0.0199(12) 0.0032(10) -0.0016(10) -0.0001(10)
C19 0.0212(12) 0.0176(11) 0.0248(13) -0.0004(10) -0.0060(10) 0.0038(9)
C20 0.0139(11) 0.0169(11) 0.0262(13) -0.0043(10) -0.0025(9) -0.0010(9)
C21 0.0205(12) 0.0279(13) 0.0210(12) 0.0021(10) 0.0030(10) 0.0034(10)
C22 0.0308(14) 0.0363(15) 0.0318(14) -0.0007(12) 0.0101(12) 0.0082(12)
C23 0.0299(14) 0.044(2) 0.0294(14) 0.0115(12) 0.0079(11) 0.0039(12)
C24 0.0204(13) 0.0369(14) 0.0321(14) 0.0076(12) 0.0030(11) -0.0068(11)
C25 0.0226(13) 0.0226(12) 0.0325(14) 0.0039(11) -0.0064(11) 0.0056(10)
C26 0.0257(14) 0.0382(15) 0.040(2) 0.0048(13) -0.0048(12) 0.0169(12)
C27 0.0262(14) 0.0317(14) 0.0330(15) 0.0081(12) -0.0074(11) 0.0036(11)
C28 0.035(2) 0.0230(13) 0.066(2) 0.0046(13) -0.0199(14) 0.0064(12)
C29 0.0076(10) 0.0235(12) 0.0214(12) -0.0066(10) -0.0007(9) -0.0013(9)
C30 0.0168(11) 0.0318(14) 0.0231(13) -0.0047(11) -0.0015(10) -0.0055(10)
C31 0.0224(13) 0.057(2) 0.0259(14) -0.0070(13) 0.0022(11) -0.0139(13)
C32 0.0208(13) 0.067(2) 0.036(2) -0.028(2) 0.0060(12) -0.0022(14)
C33 0.0198(13) 0.040(2) 0.048(2) -0.0233(14) -0.0021(12) 0.0046(12)
C34 0.0150(11) 0.0255(12) 0.0314(14) -0.0118(11) -0.0038(10) 0.0006(10)
C35 0.0178(11) 0.0106(10) 0.0173(11) -0.0013(9) -0.0006(9) 0.0003(9)
C36 0.0146(11) 0.0099(10) 0.0228(12) -0.0024(9) -0.0018(9) 0.0020(8)
C37 0.0173(11) 0.0126(10) 0.0199(12) -0.0024(9) 0.0017(9) 0.0018(9)
C38 0.0201(12) 0.0146(11) 0.0189(12) 0.0013(9) -0.0016(9) 0.0027(9)
C39 0.0164(11) 0.0161(11) 0.0206(12) -0.0041(9) -0.0017(9) 0.0027(9)
C40 0.0161(11) 0.0139(11) 0.0237(12) -0.0025(10) 0.0026(9) -0.0014(9)
C41 0.0197(11) 0.0202(11) 0.0206(12) 0.0013(10) 0.0024(9) -0.0017(9)
C42 0.0285(13) 0.0325(13) 0.0251(13) 0.0041(11) 0.0026(11) -0.0074(11)
C43 0.0303(14) 0.0224(12) 0.0279(14) 0.0023(11) 0.0057(11) -0.0072(11)
C44 0.0265(13) 0.0267(13) 0.0355(14) 0.0027(11) 0.0141(11) 0.0037(11)
C45 0.0150(11) 0.0276(13) 0.0249(13) -0.0004(10) -0.0030(10) -0.0012(10)
C46 0.0239(13) 0.0380(15) 0.0271(14) 0.0023(12) -0.0091(11) 0.0003(11)
C47 0.0264(14) 0.038(2) 0.051(2) 0.0107(14) -0.0169(13) -0.0144(12)
C48 0.0170(13) 0.076(2) 0.037(2) -0.0092(15) -0.0044(12) 0.0103(13)
C49 0.0114(10) 0.0165(11) 0.0144(11) 0.0014(9) -0.0005(8) 0.0001(8)
C50 0.0150(11) 0.0145(10) 0.0147(11) 0.0011(9) -0.0038(9) -0.0027(9)
C51 0.0136(11) 0.0174(11) 0.0154(11) -0.0017(9) -0.0038(9) -0.0004(9)
C52 0.0115(11) 0.0232(12) 0.0217(12) 0.0004(10) 0.0014(9) -0.0009(9)
C53 0.0162(11) 0.0156(11) 0.0216(12) -0.0012(9) -0.0009(9) -0.0028(9)
C54 0.0171(11) 0.0152(11) 0.0191(12) -0.0005(9) -0.0008(9) 0.0006(9)
C55 0.0147(11) 0.0180(11) 0.0255(12) -0.0024(10) 0.0007(9) 0.0019(9)
C56 0.0190(12) 0.0250(13) 0.042(2) 0.0051(11) 0.0026(11) 0.0080(10)
C57 0.0216(13) 0.0255(13) 0.0377(15) -0.0114(11) 0.0036(11) 0.0011(10)
C58 0.0164(11) 0.0221(12) 0.0300(13) -0.0061(11) 0.0021(10) 0.0014(10)
C59 0.0167(12) 0.0168(11) 0.0317(14) 0.0006(10) 0.0025(10) -0.0033(9)
C60 0.0331(14) 0.0230(13) 0.039(2) 0.0100(12) -0.0029(12) -0.0063(11)
C61 0.0362(15) 0.0208(12) 0.042(2) -0.0024(12) -0.0040(12) -0.0098(11)
C62 0.0302(15) 0.0199(13) 0.081(2) 0.0029(14) 0.0213(15) -0.0080(11)
C63 0.0143(11) 0.0133(10) 0.0197(12) -0.0036(9) -0.0047(9) -0.0013(9)
C64 0.0172(11) 0.0178(11) 0.0221(12) -0.0061(10) -0.0016(9) -0.0021(9)
C65 0.0292(13) 0.0196(12) 0.0239(13) 0.0019(10) -0.0045(10) 0.0017(10)
C66 0.0237(13) 0.0179(12) 0.0321(14) -0.0034(11) -0.0062(11) 0.0068(10)
C67 0.0180(12) 0.0211(12) 0.0291(14) -0.0082(10) -0.0031(10) 0.0039(9)
C68 0.0175(11) 0.0199(11) 0.0208(12) -0.0021(10) -0.0029(9) -0.0016(9)
O5 0.0263(9) 0.0221(9) 0.0297(10) 0.0007(7) -0.0046(8) 0.0014(8)

loop_
_atom_site_label
_atom_site_type_symbol
_atom_site_fract_x
_atom_site_fract_y
_atom_site_fract_z
_atom_site_U_iso_or_equiv
_atom_site_thermal_displace_type
_atom_site_occupancy
_atom_site_calc_flag
_atom_site_refinement_flags
_atom_site_disorder_group
Rh1 Rh 0.557826(12) 0.763294(8) 0.798234(7) 0.01386(5) Uani 1 d . .
Cl1 Cl 0.59162(4) 0.83512(3) 0.72339(2) 0.02040(12) Uani 1 d . .
P1 P 0.71385(4) 0.75403(3) 0.82398(2) 0.01461(12) Uani 1 d . .
P2 P 0.52531(4) 0.66571(3) 0.75063(2) 0.01453(12) Uani 1 d . .
O1 O 0.56395(10) 0.84804(7) 0.84672(6) 0.0177(3) Uani 1 d . .
O2 O 0.52989(10) 0.71068(7) 0.86640(5) 0.0159(3) Uani 1 d . .
O3 O 0.67057(10) 0.70624(7) 0.67070(6) 0.0200(3) Uani 1 d . .
H3 H 0.6735(6) 0.7429(5) 0.6880(8) 0.030 Uiso 1 calc R .
O4 O 0.39240(11) 0.76872(7) 0.78327(6) 0.0166(3) Uani 1 d . .
H4 H 0.3819(17) 0.7805(12) 0.7550(9) 0.022 Uiso 1 d . .
C1 C 0.65222(15) 0.87347(10) 0.85962(8) 0.0157(5) Uani 1 d . .
C2 C 0.7395(2) 0.83721(10) 0.84961(8) 0.0157(5) Uani 1 d . .
C3 C 0.83418(15) 0.86258(10) 0.86221(8) 0.0160(5) Uani 1 d . .
H3A H 0.89087(15) 0.83612(10) 0.85492(8) 0.019 Uiso 1 calc R .
C4 C 0.8460(2) 0.92615(10) 0.88529(8) 0.0164(5) Uani 1 d . .
C5 C 0.7588(2) 0.96154(10) 0.89622(8) 0.0174(5) Uani 1 d . .
H5 H 0.7658(2) 1.00477(10) 0.91277(8) 0.021 Uiso 1 calc R .
C6 C 0.6632(2) 0.93827(10) 0.88471(8) 0.0161(5) Uani 1 d . .
C7 C 0.5707(2) 0.97902(10) 0.89824(9) 0.0214(5) Uani 1 d . .
C8 C 0.5121(2) 0.94004(11) 0.94094(9) 0.0280(6) Uani 1 d . .
H8A H 0.4948(2) 0.89521(11) 0.92654(9) 0.042 Uiso 1 calc R .
H8B H 0.4513(2) 0.96481(11) 0.94860(9) 0.042 Uiso 1 calc R .
H8C H 0.5528(2) 0.93528(11) 0.97486(9) 0.042 Uiso 1 calc R .
C9 C 0.5041(2) 0.98931(11) 0.84625(10) 0.0289(6) Uani 1 d . .
H9A H 0.4858(2) 0.94529(11) 0.83059(10) 0.043 Uiso 1 calc R .
H9B H 0.5401(2) 1.01545(11) 0.81934(10) 0.043 Uiso 1 calc R .
H9C H 0.4440(2) 1.01374(11) 0.85571(10) 0.043 Uiso 1 calc R .
C10 C 0.5973(2) 1.04897(11) 0.92118(10) 0.0295(6) Uani 1 d . .
H10A H 0.5364(2) 1.07334(11) 0.92929(10) 0.044 Uiso 1 calc R .
H10B H 0.6339(2) 1.07428(11) 0.89404(10) 0.044 Uiso 1 calc R .
H10C H 0.6385(2) 1.04402(11) 0.95490(10) 0.044 Uiso 1 calc R .
C11 C 0.9512(2) 0.95373(11) 0.89759(9) 0.0203(5) Uani 1 d . .
C12 C 1.0056(2) 0.90656(11) 0.93878(9) 0.0254(5) Uani 1 d . .
H12A H 1.0079(2) 0.86089(11) 0.92346(9) 0.038 Uiso 1 calc R .
H12B H 0.9703(2) 0.90568(11) 0.97312(9) 0.038 Uiso 1 calc R .
H12C H 1.0734(2) 0.92306(11) 0.94600(9) 0.038 Uiso 1 calc R .
C13 C 0.9488(2) 1.02450(11) 0.92264(10) 0.0254(5) Uani 1 d . .
H13A H 0.9116(2) 1.02337(11) 0.95633(10) 0.038 Uiso 1 calc R .
H13B H 0.9166(2) 1.05573(11) 0.89640(10) 0.038 Uiso 1 calc R .
H13C H 1.0167(2) 1.03971(11) 0.93123(10) 0.038 Uiso 1 calc R .
C14 C 1.0097(2) 0.95657(11) 0.84495(9) 0.0243(5) Uani 1 d . .
H14A H 1.0118(2) 0.91150(11) 0.82848(9) 0.037 Uiso 1 calc R .
H14B H 1.0774(2) 0.97200(11) 0.85378(9) 0.037 Uiso 1 calc R .
H14C H 0.9772(2) 0.98801(11) 0.81895(9) 0.037 Uiso 1 calc R .
C15 C 0.70479(15) 0.69471(10) 0.87877(8) 0.0153(5) Uani 1 d . .
C16 C 0.60771(15) 0.68683(10) 0.89586(9) 0.0157(5) Uani 1 d . .
C17 C 0.5915(2) 0.65068(10) 0.94580(9) 0.0184(5) Uani 1 d . .
C18 C 0.6732(2) 0.61698(10) 0.96884(9) 0.0214(5) Uani 1 d . .
H18 H 0.6635(2) 0.59104(10) 1.00094(9) 0.026 Uiso 1 calc R .
C19 C 0.7688(2) 0.61825(11) 0.94846(9) 0.0214(5) Uani 1 d . .
C20 C 0.7851(2) 0.66034(10) 0.90479(9) 0.0191(5) Uani 1 d . .
H20 H 0.8503(2) 0.66619(10) 0.89223(9) 0.023 Uiso 1 calc R .
C21 C 0.4900(2) 0.64965(11) 0.97147(9) 0.0231(5) Uani 1 d . .
C22 C 0.4557(2) 0.72292(12) 0.98105(10) 0.0327(6) Uani 1 d . .
H22A H 0.3907(2) 0.72255(12) 0.99751(10) 0.049 Uiso 1 calc R .
H22B H 0.4510(2) 0.74691(12) 0.94592(10) 0.049 Uiso 1 calc R .
H22C H 0.5038(2) 0.74580(12) 1.00580(10) 0.049 Uiso 1 calc R .
C23 C 0.4923(2) 0.61360(13) 1.02733(9) 0.0343(6) Uani 1 d . .
H23A H 0.4259(2) 0.61421(13) 1.04214(9) 0.051 Uiso 1 calc R .
H23B H 0.5388(2) 0.63685(13) 1.05277(9) 0.051 Uiso 1 calc R .
H23C H 0.5138(2) 0.56677(13) 1.02269(9) 0.051 Uiso 1 calc R .
C24 C 0.4130(2) 0.61290(12) 0.93400(10) 0.0298(6) Uani 1 d . .
H24A H 0.3486(2) 0.61289(12) 0.95130(10) 0.045 Uiso 1 calc R .
H24B H 0.4345(2) 0.56627(12) 0.92829(10) 0.045 Uiso 1 calc R .
H24C H 0.4068(2) 0.63614(12) 0.89858(10) 0.045 Uiso 1 calc R .
C25 C 0.8506(2) 0.57348(11) 0.97476(10) 0.0261(5) Uani 1 d . .
C26 C 0.9431(2) 0.57306(13) 0.94066(10) 0.0348(6) Uani 1 d . .
H26A H 0.9258(2) 0.55655(13) 0.90365(10) 0.052 Uiso 1 calc R .
H26B H 0.9932(2) 0.54340(13) 0.95801(10) 0.052 Uiso 1 calc R .
H26C H 0.9696(2) 0.61898(13) 0.93843(10) 0.052 Uiso 1 calc R .
C27 C 0.8775(2) 0.59930(12) 1.03265(9) 0.0305(6) Uani 1 d . .
H27A H 0.8181(2) 0.59956(12) 1.05452(9) 0.046 Uiso 1 calc R .
H27B H 0.9041(2) 0.64522(12) 1.03044(9) 0.046 Uiso 1 calc R .
H27C H 0.9277(2) 0.56964(12) 1.05002(9) 0.046 Uiso 1 calc R .
C28 C 0.8117(2) 0.50062(11) 0.97813(12) 0.0418(7) Uani 1 d . .
H28A H 0.7522(2) 0.49975(11) 0.99990(12) 0.063 Uiso 1 calc R .
H28B H 0.8629(2) 0.47183(11) 0.99556(12) 0.063 Uiso 1 calc R .
H28C H 0.7953(2) 0.48388(11) 0.94108(12) 0.063 Uiso 1 calc R .
C29 C 0.80959(14) 0.73115(10) 0.77786(9) 0.0175(5) Uani 1 d . .
C30 C 0.8472(2) 0.78053(12) 0.74315(9) 0.0239(5) Uani 1 d . .
H30 H 0.8268(2) 0.82619(12) 0.74648(9) 0.029 Uiso 1 calc R .
C31 C 0.9139(2) 0.76269(14) 0.70406(10) 0.0351(6) Uani 1 d . .
H31 H 0.9389(2) 0.79609(14) 0.68034(10) 0.042 Uiso 1 calc R .
C32 C 0.9442(2) 0.6966(2) 0.69941(11) 0.0413(7) Uani 1 d . .
H32 H 0.9900(2) 0.6846(2) 0.67247(11) 0.050 Uiso 1 calc R .
C33 C 0.9082(2) 0.64787(13) 0.73379(11) 0.0360(7) Uani 1 d . .
H33 H 0.9300(2) 0.60251(13) 0.73060(11) 0.043 Uiso 1 calc R .
C34 C 0.8406(2) 0.66437(11) 0.77286(9) 0.0241(5) Uani 1 d . .
H34 H 0.8156(2) 0.63047(11) 0.79612(9) 0.029 Uiso 1 calc R .
C35 C 0.5025(2) 0.67346(10) 0.67639(8) 0.0152(4) Uani 1 d . .
C36 C 0.57730(15) 0.69941(10) 0.64510(9) 0.0158(5) Uani 1 d . .
C37 C 0.5617(2) 0.71596(10) 0.58985(9) 0.0166(5) Uani 1 d . .
C38 C 0.4653(2) 0.70519(10) 0.56753(9) 0.0179(5) Uani 1 d . .
H38 H 0.4520(2) 0.71691(10) 0.53021(9) 0.022 Uiso 1 calc R .
C39 C 0.3879(2) 0.67824(10) 0.59711(9) 0.0178(5) Uani 1 d . .
C40 C 0.4082(2) 0.66225(10) 0.65226(9) 0.0178(5) Uani 1 d . .
H40 H 0.3575(2) 0.64360(10) 0.67353(9) 0.021 Uiso 1 calc R .
C41 C 0.6458(2) 0.74349(10) 0.55537(9) 0.0201(5) Uani 1 d . .
C42 C 0.6093(2) 0.76161(12) 0.49704(9) 0.0287(6) Uani 1 d . .
H42A H 0.5584(2) 0.79680(12) 0.49852(9) 0.043 Uiso 1 calc R .
H42B H 0.5810(2) 0.72145(12) 0.47898(9) 0.043 Uiso 1 calc R .
H42C H 0.6651(2) 0.77819(12) 0.47628(9) 0.043 Uiso 1 calc R .
C43 C 0.6912(2) 0.80805(11) 0.58091(9) 0.0267(5) Uani 1 d . .
H43A H 0.7157(2) 0.79857(11) 0.61848(9) 0.040 Uiso 1 calc R .
H43B H 0.6406(2) 0.84345(11) 0.58147(9) 0.040 Uiso 1 calc R .
H43C H 0.7464(2) 0.82320(11) 0.55903(9) 0.040 Uiso 1 calc R .
C44 C 0.7252(2) 0.68832(11) 0.55153(10) 0.0292(6) Uani 1 d . .
H44A H 0.7497(2) 0.67591(11) 0.58851(10) 0.044 Uiso 1 calc R .
H44B H 0.7804(2) 0.70529(11) 0.53047(10) 0.044 Uiso 1 calc R .
H44C H 0.6963(2) 0.64856(11) 0.53317(10) 0.044 Uiso 1 calc R .
C45 C 0.2822(2) 0.66706(11) 0.57202(9) 0.0226(5) Uani 1 d . .
C46 C 0.2716(2) 0.69064(12) 0.51237(9) 0.0300(6) Uani 1 d . .
H46A H 0.3192(2) 0.66639(12) 0.49031(9) 0.045 Uiso 1 calc R .
H46B H 0.2846(2) 0.73922(12) 0.51052(9) 0.045 Uiso 1 calc R .
H46C H 0.2041(2) 0.68141(12) 0.49807(9) 0.045 Uiso 1 calc R .
C47 C 0.2582(2) 0.59127(12) 0.57313(11) 0.0390(7) Uani 1 d . .
H47A H 0.3063(2) 0.56663(12) 0.55166(11) 0.058 Uiso 1 calc R .
H47B H 0.1913(2) 0.58375(12) 0.55731(11) 0.058 Uiso 1 calc R .
H47C H 0.2618(2) 0.57511(12) 0.61112(11) 0.058 Uiso 1 calc R .
C48 C 0.2073(2) 0.7056(2) 0.60548(10) 0.0434(7) Uani 1 d . .
H48A H 0.2132(2) 0.6910(2) 0.64387(10) 0.065 Uiso 1 calc R .
H48B H 0.1401(2) 0.6963(2) 0.59080(10) 0.065 Uiso 1 calc R .
H48C H 0.2207(2) 0.7541(2) 0.60325(10) 0.065 Uiso 1 calc R .
C49 C 0.40189(14) 0.64901(10) 0.77450(8) 0.0141(4) Uani 1 d . .
C50 C 0.34586(15) 0.70528(10) 0.78801(8) 0.0148(4) Uani 1 d . .
C51 C 0.24979(15) 0.70006(10) 0.80647(8) 0.0156(5) Uani 1 d . .
C52 C 0.21282(15) 0.63433(10) 0.81083(8) 0.0188(5) Uani 1 d . .
H52 H 0.14774(15) 0.62883(10) 0.82365(8) 0.023 Uiso 1 calc R .
C53 C 0.2656(2) 0.57639(10) 0.79753(9) 0.0179(5) Uani 1 d . .
C54 C 0.36112(15) 0.58483(10) 0.77884(8) 0.0172(5) Uani 1 d . .
H54 H 0.39868(15) 0.54645(10) 0.76898(8) 0.021 Uiso 1 calc R .
C55 C 0.1866(2) 0.76191(10) 0.82029(9) 0.0194(5) Uani 1 d . .
C56 C 0.1651(2) 0.80256(11) 0.76739(10) 0.0285(6) Uani 1 d . .
H56A H 0.2278(2) 0.81685(11) 0.75206(10) 0.043 Uiso 1 calc R .
H56B H 0.1255(2) 0.84242(11) 0.77578(10) 0.043 Uiso 1 calc R .
H56C H 0.1283(2) 0.77430(11) 0.74064(10) 0.043 Uiso 1 calc R .
C57 C 0.2409(2) 0.80579(11) 0.86389(10) 0.0282(6) Uani 1 d . .
H57A H 0.3053(2) 0.81972(11) 0.85049(10) 0.042 Uiso 1 calc R .
H57B H 0.2510(2) 0.77975(11) 0.89780(10) 0.042 Uiso 1 calc R .
H57C H 0.2010(2) 0.84588(11) 0.87118(10) 0.042 Uiso 1 calc R .
C58 C 0.0863(2) 0.74094(11) 0.84240(9) 0.0228(5) Uani 1 d . .
H58A H 0.0505(2) 0.71287(11) 0.81512(9) 0.034 Uiso 1 calc R .
H58B H 0.0471(2) 0.78134(11) 0.84978(9) 0.034 Uiso 1 calc R .
H58C H 0.0972(2) 0.71522(11) 0.87641(9) 0.034 Uiso 1 calc R .
C59 C 0.2224(2) 0.50485(10) 0.80214(9) 0.0217(5) Uani 1 d . .
C60 C 0.2909(2) 0.46172(11) 0.83974(10) 0.0317(6) Uani 1 d . .
H60A H 0.2950(2) 0.48171(11) 0.87650(10) 0.048 Uiso 1 calc R .
H60B H 0.3572(2) 0.46007(11) 0.82480(10) 0.048 Uiso 1 calc R .
H60C H 0.2641(2) 0.41587(11) 0.84190(10) 0.048 Uiso 1 calc R .
C61 C 0.2161(2) 0.47368(12) 0.74502(10) 0.0332(6) Uani 1 d . .
H61A H 0.2822(2) 0.47308(12) 0.72974(10) 0.050 Uiso 1 calc R .
H61B H 0.1711(2) 0.50049(12) 0.72122(10) 0.050 Uiso 1 calc R .
H61C H 0.1909(2) 0.42742(12) 0.74735(10) 0.050 Uiso 1 calc R .
C62 C 0.1188(2) 0.50553(12) 0.82561(13) 0.0431(7) Uani 1 d . .
H62A H 0.1223(2) 0.52553(12) 0.86238(13) 0.065 Uiso 1 calc R .
H62B H 0.0938(2) 0.45922(12) 0.82780(13) 0.065 Uiso 1 calc R .
H62C H 0.0739(2) 0.53229(12) 0.80168(13) 0.065 Uiso 1 calc R .
C63 C 0.59766(15) 0.59004(10) 0.76588(8) 0.0159(5) Uani 1 d . .
C64 C 0.5895(2) 0.56003(10) 0.81746(9) 0.0191(5) Uani 1 d . .
H64 H 0.5443(2) 0.57783(10) 0.84263(9) 0.023 Uiso 1 calc R .
C65 C 0.6469(2) 0.50456(11) 0.83189(10) 0.0244(5) Uani 1 d . .
H65 H 0.6415(2) 0.48465(11) 0.86706(10) 0.029 Uiso 1 calc R .
C66 C 0.7129(2) 0.47769(11) 0.79506(9) 0.0247(5) Uani 1 d . .
H66 H 0.7521(2) 0.43948(11) 0.80502(9) 0.030 Uiso 1 calc R .
C67 C 0.7208(2) 0.50673(11) 0.74436(9) 0.0228(5) Uani 1 d . .
H67 H 0.7655(2) 0.48826(11) 0.71927(9) 0.027 Uiso 1 calc R .
C68 C 0.6641(2) 0.56284(10) 0.72921(9) 0.0195(5) Uani 1 d . .
H68 H 0.6706(2) 0.58263(10) 0.69406(9) 0.023 Uiso 1 calc R .
O5 O 0.37477(12) 0.81948(8) 0.68210(7) 0.0262(4) Uani 1 d D .
H5A H 0.4364(12) 0.8294(12) 0.6840(10) 0.039 Uiso 1 d D .
H5B H 0.3653(19) 0.7929(11) 0.6550(8) 0.039 Uiso 1 d D .

loop_
_atom_type_symbol
_atom_type_description
_atom_type_scat_dispersion_real
_atom_type_scat_dispersion_imag
_atom_type_scat_source
C C 0.0033 0.0016 'International Tables Vol C Tables 4.2.6.8 and 6.1.1.4'
H H 0.0000 0.0000 'International Tables Vol C Tables 4.2.6.8 and 6.1.1.4'
O O 0.0106 0.0060 'International Tables Vol C Tables 4.2.6.8 and 6.1.1.4'
P P 0.1023 0.0942 'International Tables Vol C Tables 4.2.6.8 and 6.1.1.4'
Rh Rh -1.1178 0.9187 'International Tables Vol C Tables 4.2.6.8 and 6.1.1.4'
Cl Cl 0.1484 0.1585 'International Tables Vol C Tables 4.2.6.8 and 6.1.1.4'

loop_
_geom_angle_atom_site_label_1
_geom_angle_atom_site_label_2
_geom_angle_atom_site_label_3
_geom_angle
_geom_angle_site_symmetry_1
_geom_angle_site_symmetry_3
_geom_angle_publ_flag
O2 Rh1 O1 87.27(5) . . ?
O2 Rh1 P1 85.88(4) . . ?
O1 Rh1 P1 83.47(4) . . ?
O2 Rh1 O4 86.69(6) . . ?
O1 Rh1 O4 94.12(5) . . ?
P1 Rh1 O4 172.29(4) . . ?
O2 Rh1 P2 86.74(4) . . ?
O1 Rh1 P2 170.20(4) . . ?
P1 Rh1 P2 103.82(2) . . ?
O4 Rh1 P2 77.80(4) . . ?
O2 Rh1 Cl1 174.29(4) . . ?
O1 Rh1 Cl1 87.03(4) . . ?
P1 Rh1 Cl1 93.42(2) . . ?
O4 Rh1 Cl1 93.76(4) . . ?
P2 Rh1 Cl1 98.92(2) . . ?
C15 P1 C2 111.20(9) . . ?
C15 P1 C29 111.87(10) . . ?
C2 P1 C29 108.40(10) . . ?
C15 P1 Rh1 100.21(7) . . ?
C2 P1 Rh1 101.20(7) . . ?
C29 P1 Rh1 123.25(7) . . ?
C49 P2 C63 106.00(9) . . ?
C49 P2 C35 102.20(10) . . ?
C63 P2 C35 109.85(9) . . ?
C49 P2 Rh1 98.70(7) . . ?
C63 P2 Rh1 120.09(7) . . ?
C35 P2 Rh1 116.90(6) . . ?
C1 O1 Rh1 117.72(13) . . ?
C16 O2 Rh1 117.36(13) . . ?
C50 O4 Rh1 112.69(11) . . ?
O1 C1 C2 121.1(2) . . ?
O1 C1 C6 121.5(2) . . ?
C2 C1 C6 117.4(2) . . ?
C3 C2 C1 122.8(2) . . ?
C3 C2 P1 124.8(2) . . ?
C1 C2 P1 112.23(15) . . ?
C4 C3 C2 120.4(2) . . ?
C3 C4 C5 116.6(2) . . ?
C3 C4 C11 119.5(2) . . ?
C5 C4 C11 124.0(2) . . ?
C6 C5 C4 125.1(2) . . ?
C5 C6 C1 117.7(2) . . ?
C5 C6 C7 122.7(2) . . ?
C1 C6 C7 119.6(2) . . ?
C10 C7 C6 112.0(2) . . ?
C10 C7 C9 107.6(2) . . ?
C6 C7 C9 110.3(2) . . ?
C10 C7 C8 109.0(2) . . ?
C6 C7 C8 109.0(2) . . ?
C9 C7 C8 109.0(2) . . ?
C13 C11 C14 108.7(2) . . ?
C13 C11 C12 108.2(2) . . ?
C14 C11 C12 108.7(2) . . ?
C13 C11 C4 111.7(2) . . ?
C14 C11 C4 110.5(2) . . ?
C12 C11 C4 109.0(2) . . ?
C16 C15 C20 121.6(2) . . ?
C16 C15 P1 112.85(15) . . ?
C20 C15 P1 125.5(2) . . ?
O2 C16 C15 121.7(2) . . ?
O2 C16 C17 119.3(2) . . ?
C15 C16 C17 118.9(2) . . ?
C18 C17 C16 116.0(2) . . ?
C18 C17 C21 122.5(2) . . ?
C16 C17 C21 121.5(2) . . ?
C17 C18 C19 125.1(2) . . ?
C20 C19 C18 117.5(2) . . ?
C20 C19 C25 122.6(2) . . ?
C18 C19 C25 119.8(2) . . ?
C19 C20 C15 119.9(2) . . ?
C17 C21 C23 112.4(2) . . ?
C17 C21 C24 111.0(2) . . ?
C23 C21 C24 107.2(2) . . ?
C17 C21 C22 109.1(2) . . ?
C23 C21 C22 107.4(2) . . ?
C24 C21 C22 109.6(2) . . ?
C26 C25 C27 109.5(2) . . ?
C26 C25 C19 111.4(2) . . ?
C27 C25 C19 109.5(2) . . ?
C26 C25 C28 108.1(2) . . ?
C27 C25 C28 109.5(2) . . ?
C19 C25 C28 108.9(2) . . ?
C34 C29 C30 119.5(2) . . ?
C34 C29 P1 121.2(2) . . ?
C30 C29 P1 119.1(2) . . ?
C31 C30 C29 119.9(2) . . ?
C32 C31 C30 120.2(2) . . ?
C31 C32 C33 120.2(2) . . ?
C32 C33 C34 120.7(2) . . ?
C33 C34 C29 119.5(2) . . ?
C36 C35 C40 119.8(2) . . ?
C36 C35 P2 118.5(2) . . ?
C40 C35 P2 121.2(2) . . ?
C35 C36 O3 117.0(2) . . ?
C35 C36 C37 122.2(2) . . ?
O3 C36 C37 120.7(2) . . ?
C36 C37 C38 116.1(2) . . ?
C36 C37 C41 121.7(2) . . ?
C38 C37 C41 122.2(2) . . ?
C39 C38 C37 123.8(2) . . ?
C38 C39 C40 117.4(2) . . ?
C38 C39 C45 123.1(2) . . ?
C40 C39 C45 119.4(2) . . ?
C35 C40 C39 120.7(2) . . ?
C42 C41 C44 108.1(2) . . ?
C42 C41 C37 112.0(2) . . ?
C44 C41 C37 108.2(2) . . ?
C42 C41 C43 106.9(2) . . ?
C44 C41 C43 110.4(2) . . ?
C37 C41 C43 111.3(2) . . ?
C48 C45 C46 108.4(2) . . ?
C48 C45 C47 109.5(2) . . ?
C46 C45 C47 107.6(2) . . ?
C48 C45 C39 109.6(2) . . ?
C46 C45 C39 112.6(2) . . ?
C47 C45 C39 109.0(2) . . ?
C54 C49 C50 119.6(2) . . ?
C54 C49 P2 124.1(2) . . ?
C50 C49 P2 116.3(2) . . ?
C51 C50 C49 122.5(2) . . ?
C51 C50 O4 121.0(2) . . ?
C49 C50 O4 116.5(2) . . ?
C50 C51 C52 115.6(2) . . ?
C50 C51 C55 122.9(2) . . ?
C52 C51 C55 121.5(2) . . ?
C53 C52 C51 124.1(2) . . ?
C54 C53 C52 117.6(2) . . ?
C54 C53 C59 119.5(2) . . ?
C52 C53 C59 122.9(2) . . ?
C49 C54 C53 120.5(2) . . ?
C58 C55 C57 108.2(2) . . ?
C58 C55 C51 111.4(2) . . ?
C57 C55 C51 110.4(2) . . ?
C58 C55 C56 107.2(2) . . ?
C57 C55 C56 110.7(2) . . ?
C51 C55 C56 108.7(2) . . ?
C61 C59 C62 109.0(2) . . ?
C61 C59 C60 109.4(2) . . ?
C62 C59 C60 108.6(2) . . ?
C61 C59 C53 108.3(2) . . ?
C62 C59 C53 111.9(2) . . ?
C60 C59 C53 109.6(2) . . ?
C68 C63 C64 119.1(2) . . ?
C68 C63 P2 122.6(2) . . ?
C64 C63 P2 118.3(2) . . ?
C65 C64 C63 120.2(2) . . ?
C64 C65 C66 120.3(2) . . ?
C67 C66 C65 119.6(2) . . ?
C66 C67 C68 120.9(2) . . ?
C67 C68 C63 119.8(2) . . ?

loop_
_geom_bond_atom_site_label_1
_geom_bond_atom_site_label_2
_geom_bond_distance
_geom_bond_site_symmetry_2
_geom_bond_publ_flag
Rh1 O2 2.0108(14) . ?
Rh1 O1 2.0540(13) . ?
Rh1 P1 2.1814(6) . ?
Rh1 O4 2.2506(14) . ?
Rh1 P2 2.2893(6) . ?
Rh1 Cl1 2.3733(6) . ?
P1 C15 1.788(2) . ?
P1 C2 1.792(2) . ?
P1 C29 1.804(2) . ?
P2 C49 1.816(2) . ?
P2 C63 1.820(2) . ?
P2 C35 1.832(2) . ?
O1 C1 1.320(2) . ?
O2 C16 1.336(2) . ?
O3 C36 1.390(2) . ?
O4 C50 1.412(2) . ?
C1 C2 1.409(3) . ?
C1 C6 1.428(3) . ?
C2 C3 1.396(3) . ?
C3 C4 1.386(3) . ?
C4 C5 1.404(3) . ?
C4 C11 1.540(3) . ?
C5 C6 1.389(3) . ?
C6 C7 1.533(3) . ?
C7 C10 1.532(3) . ?
C7 C9 1.539(3) . ?
C7 C8 1.540(3) . ?
C11 C13 1.531(3) . ?
C11 C14 1.535(3) . ?
C11 C12 1.538(3) . ?
C15 C16 1.399(3) . ?
C15 C20 1.410(3) . ?
C16 C17 1.437(3) . ?
C17 C18 1.389(3) . ?
C17 C21 1.528(3) . ?
C18 C19 1.401(3) . ?
C19 C20 1.377(3) . ?
C19 C25 1.537(3) . ?
C21 C23 1.538(3) . ?
C21 C24 1.540(3) . ?
C21 C22 1.544(3) . ?
C25 C26 1.527(3) . ?
C25 C27 1.533(3) . ?
C25 C28 1.539(3) . ?
C29 C34 1.395(3) . ?
C29 C30 1.402(3) . ?
C30 C31 1.383(3) . ?
C31 C32 1.378(4) . ?
C32 C33 1.380(4) . ?
C33 C34 1.383(3) . ?
C35 C36 1.388(3) . ?
C35 C40 1.398(3) . ?
C36 C37 1.395(3) . ?
C37 C38 1.407(3) . ?
C37 C41 1.539(3) . ?
C38 C39 1.398(3) . ?
C39 C40 1.399(3) . ?
C39 C45 1.546(3) . ?
C41 C42 1.531(3) . ?
C41 C44 1.537(3) . ?
C41 C43 1.540(3) . ?
C45 C48 1.528(3) . ?
C45 C46 1.530(3) . ?
C45 C47 1.537(3) . ?
C49 C54 1.391(3) . ?
C49 C50 1.394(3) . ?
C50 C51 1.393(3) . ?
C51 C52 1.400(3) . ?
C51 C55 1.538(3) . ?
C52 C53 1.396(3) . ?
C53 C54 1.394(3) . ?
C53 C59 1.538(3) . ?
C55 C58 1.534(3) . ?
C55 C57 1.537(3) . ?
C55 C56 1.539(3) . ?
C59 C61 1.524(3) . ?
C59 C62 1.532(3) . ?
C59 C60 1.536(3) . ?
C63 C68 1.399(3) . ?
C63 C64 1.400(3) . ?
C64 C65 1.383(3) . ?
C65 C66 1.394(3) . ?
C66 C67 1.372(3) . ?
C67 C68 1.391(3) . ?
